data_1511905
loop_
_publ_author_name
'Bag, Pradip'
'Tham, Fook S.'
'Donnadieu, Bruno'
'Haddon, Robert C.'

_publ_section_title
;
 Hexathiophenalenyliums cations: syntheses, structures, and redox
 chemistry.
;
_journal_issue 6
_journal_name_full 'Organic letters'
_journal_page_first 1198
_journal_page_last 1201
_journal_paper_doi 10.1021/ol400452f
_journal_volume 15
_journal_year 2013
_chemical_formula_sum 'C37 H3 B F20 S6'
_chemical_formula_weight 1030.56
_chemical_name_systematic
; 
 ? 
;
_space_group_IT_number 14
_symmetry_cell_setting monoclinic
_symmetry_space_group_name_Hall '-P 2ybc'
_symmetry_space_group_name_H-M 'P 1 21/c 1'
_atom_sites_solution_hydrogens geom
_atom_sites_solution_primary direct
_atom_sites_solution_secondary difmap
_audit_creation_method SHELXL-97
_cell_angle_alpha 90.00
_cell_angle_beta 105.7880(10)
_cell_angle_gamma 90.00
_cell_formula_units_Z 4
_cell_length_a 10.3266(3)
_cell_length_b 21.7894(6)
_cell_length_c 16.1875(5)
_cell_measurement_reflns_used 9570
_cell_measurement_temperature 100(2)
_cell_measurement_theta_max 31.53
_cell_measurement_theta_min 2.28
_cell_volume 3504.95(18)
_computing_cell_refinement 'Bruker SAINT'
_computing_data_collection 'Bruker APEX2'
_computing_data_reduction 'Bruker SAINT'
_computing_molecular_graphics 'Bruker SHELXTL'
_computing_publication_material 'Bruker SHELXTL'
_computing_structure_refinement 'SHELXL-97 (Sheldrick, 2008)'
_computing_structure_solution 'SHELXS-97 (Sheldrick, 2008)'
_diffrn_ambient_temperature 100(2)
_diffrn_measured_fraction_theta_full 1.000
_diffrn_measured_fraction_theta_max 1.000
_diffrn_measurement_device_type 'Bruker APEX-II CCD'
_diffrn_measurement_method '\f and \w scans'
_diffrn_radiation_monochromator graphite
_diffrn_radiation_source 'fine-focus sealed tube'
_diffrn_radiation_type MoK\a
_diffrn_radiation_wavelength 0.71073
_diffrn_reflns_av_R_equivalents 0.0190
_diffrn_reflns_av_sigmaI/netI 0.0101
_diffrn_reflns_limit_h_max 14
_diffrn_reflns_limit_h_min -14
_diffrn_reflns_limit_k_max 30
_diffrn_reflns_limit_k_min -30
_diffrn_reflns_limit_l_max 22
_diffrn_reflns_limit_l_min -22
_diffrn_reflns_number 81095
_diffrn_reflns_theta_full 30.03
_diffrn_reflns_theta_max 30.03
_diffrn_reflns_theta_min 1.61
_exptl_absorpt_coefficient_mu 0.531
_exptl_absorpt_correction_T_max 0.8707
_exptl_absorpt_correction_T_min 0.7726
_exptl_absorpt_correction_type multi-scan
_exptl_absorpt_process_details 'Bruker SADABS'
_exptl_crystal_colour black
_exptl_crystal_density_diffrn 1.953
_exptl_crystal_density_meas ?
_exptl_crystal_density_method 'not measured'
_exptl_crystal_description 'needle frag'
_exptl_crystal_F_000 2024
_exptl_crystal_size_max 0.51
_exptl_crystal_size_mid 0.29
_exptl_crystal_size_min 0.27
_refine_diff_density_max 0.525
_refine_diff_density_min -0.494
_refine_diff_density_rms 0.065
_refine_ls_extinction_method none
_refine_ls_goodness_of_fit_ref 1.021
_refine_ls_hydrogen_treatment constr
_refine_ls_matrix_type full
_refine_ls_number_parameters 577
_refine_ls_number_reflns 10259
_refine_ls_number_restraints 0
_refine_ls_restrained_S_all 1.021
_refine_ls_R_factor_all 0.0303
_refine_ls_R_factor_gt 0.0282
_refine_ls_shift/su_max 0.002
_refine_ls_shift/su_mean 0.000
_refine_ls_structure_factor_coef Fsqd
_refine_ls_weighting_details 'calc w=1/[\s^2^(Fo^2^)+(0.0447P)^2^+2.5149P] where P=(Fo^2^+2Fc^2^)/3'
_refine_ls_weighting_scheme calc
_refine_ls_wR_factor_gt 0.0795
_refine_ls_wR_factor_ref 0.0810
_reflns_number_gt 9557
_reflns_number_total 10259
_reflns_threshold_expression >2sigma(I)
_cod_data_source_file ol400452f_si_001.cif
_cod_data_source_block for_[5+TFAB-]
_cod_depositor_comments
;
The following automatic conversions were performed:

'_symmetry_cell_setting' value 'Monoclinic' changed to 'monoclinic'
according to /home/saulius/struct/CIF-dictionaries/cif_core.dic
dictionary named 'cif_core.dic' version 2.4.2 from 2011-04-26.

Automatic conversion script
Id: cif_fix_values 1891 2012-01-12 08:04:46Z andrius 

The following automatic conversions were performed:

'_exptl_crystal_density_meas' value 'not measured' was changed to '?'
- the value is perceived as not measured.

Automatic conversion script
Id: cif_fix_values 3008 2015-01-20 13:52:24Z robertas 
;
_cod_original_sg_symbol_H-M P2(1)/c
_cod_database_code 1511905

loop_
_symmetry_equiv_pos_as_xyz
'x, y, z'
'-x, y+1/2, -z+1/2'
'-x, -y, -z'
'x, -y-1/2, z-1/2'

loop_
_atom_site_label
_atom_site_type_symbol
_atom_site_fract_x
_atom_site_fract_y
_atom_site_fract_z
_atom_site_U_iso_or_equiv
_atom_site_adp_type
_atom_site_occupancy
_atom_site_symmetry_multiplicity
_atom_site_calc_flag
_atom_site_refinement_flags
C1 C 1.01479(12) 0.59896(6) 0.88622(8) 0.0146(2) Uani 1 1 d .
S1 S 1.11701(3) 0.602745(15) 0.81703(2) 0.01911(7) Uani 1 1 d .
C2 C 1.00339(12) 0.64455(6) 0.94473(8) 0.0168(2) Uani 1 1 d .
H2 H 1.0524 0.6818 0.9490 0.020 Uiso 1 1 calc R
C3 C 0.91739(12) 0.63354(5) 0.99693(8) 0.0148(2) Uani 1 1 d .
S3 S 0.89300(3) 0.683003(14) 1.07532(2) 0.01915(7) Uani 1 1 d .
C3A C 0.84333(11) 0.57850(5) 0.99053(7) 0.0129(2) Uani 1 1 d .
C4 C 0.75919(12) 0.56749(5) 1.04454(7) 0.0140(2) Uani 1 1 d .
S4 S 0.76141(3) 0.626196(14) 1.11699(2) 0.01847(7) Uani 1 1 d .
C5 C 0.68607(12) 0.51254(6) 1.03936(8) 0.0150(2) Uani 1 1 d .
H5 H 0.6285 0.5055 1.0753 0.018 Uiso 1 1 calc R
C6 C 0.70079(12) 0.46841(5) 0.97958(7) 0.0132(2) Uani 1 1 d .
S6 S 0.62306(3) 0.396981(14) 0.96544(2) 0.01744(6) Uani 1 1 d .
C6A C 0.78614(11) 0.47831(5) 0.92609(7) 0.01214(19) Uani 1 1 d .
C7 C 0.80323(11) 0.43244(5) 0.86837(7) 0.0128(2) Uani 1 1 d .
S7 S 0.70982(3) 0.366584(14) 0.87035(2) 0.01638(6) Uani 1 1 d .
C8 C 0.88976(12) 0.44116(5) 0.81590(7) 0.0139(2) Uani 1 1 d .
H8 H 0.9021 0.4100 0.7778 0.017 Uiso 1 1 calc R
C9 C 0.95732(11) 0.49742(5) 0.82160(7) 0.0130(2) Uani 1 1 d .
S9 S 1.06545(3) 0.517012(15) 0.76077(2) 0.01754(6) Uani 1 1 d .
C9A C 0.94257(11) 0.54336(5) 0.87946(7) 0.0126(2) Uani 1 1 d .
C9B C 0.85637(11) 0.53364(5) 0.93158(7) 0.01206(19) Uani 1 1 d .
B1 B 0.57792(12) 0.33729(6) 0.55081(8) 0.0109(2) Uani 1 1 d .
C1C C 0.59420(11) 0.27581(5) 0.61374(7) 0.01149(19) Uani 1 1 d .
C2C C 0.51119(12) 0.22455(5) 0.60241(7) 0.0136(2) Uani 1 1 d .
C3C C 0.52772(13) 0.17596(5) 0.65989(8) 0.0166(2) Uani 1 1 d .
C4C C 0.63055(14) 0.17741(6) 0.73496(8) 0.0172(2) Uani 1 1 d .
C5C C 0.71522(13) 0.22771(6) 0.75098(7) 0.0158(2) Uani 1 1 d .
C6C C 0.69442(12) 0.27482(5) 0.69146(7) 0.0130(2) Uani 1 1 d .
F1 F 0.40574(8) 0.21826(4) 0.53215(5) 0.01856(15) Uani 1 1 d .
F2 F 0.44421(9) 0.12744(4) 0.64274(6) 0.02585(18) Uani 1 1 d .
F3 F 0.64945(10) 0.13072(4) 0.79096(5) 0.02580(18) Uani 1 1 d .
F4 F 0.81733(9) 0.22987(4) 0.82321(5) 0.02362(17) Uani 1 1 d .
F5 F 0.78201(8) 0.32247(3) 0.71179(5) 0.01691(14) Uani 1 1 d .
C7C C 0.52563(11) 0.38949(5) 0.60813(7) 0.01157(19) Uani 1 1 d .
C8C C 0.59515(12) 0.44045(5) 0.64932(7) 0.01251(19) Uani 1 1 d .
C9C C 0.54669(13) 0.47904(5) 0.70261(8) 0.0153(2) Uani 1 1 d .
C10C C 0.42411(13) 0.46689(6) 0.71744(8) 0.0176(2) Uani 1 1 d .
C11C C 0.34994(13) 0.41718(6) 0.67784(8) 0.0171(2) Uani 1 1 d .
C12C C 0.40173(12) 0.38011(5) 0.62523(8) 0.0143(2) Uani 1 1 d .
F6 F 0.71801(7) 0.45518(3) 0.64097(5) 0.01545(14) Uani 1 1 d .
F7 F 0.61900(9) 0.52771(4) 0.74056(5) 0.02145(16) Uani 1 1 d .
F8 F 0.37739(9) 0.50326(4) 0.77036(5) 0.02482(17) Uani 1 1 d .
F9 F 0.22850(9) 0.40548(4) 0.69002(6) 0.02473(17) Uani 1 1 d .
F10 F 0.32470(8) 0.33217(4) 0.58909(5) 0.01868(15) Uani 1 1 d .
C13C C 0.71820(11) 0.35594(5) 0.52674(7) 0.01172(19) Uani 1 1 d .
C14C C 0.83152(12) 0.31940(5) 0.53694(8) 0.0146(2) Uani 1 1 d .
C15C C 0.94390(12) 0.33531(6) 0.51037(9) 0.0183(2) Uani 1 1 d .
C16C C 0.94724(13) 0.39107(6) 0.47086(9) 0.0198(2) Uani 1 1 d .
C17C C 0.83668(13) 0.42931(6) 0.45763(8) 0.0177(2) Uani 1 1 d .
C18C C 0.72583(12) 0.41099(5) 0.48409(7) 0.0133(2) Uani 1 1 d .
F11 F 0.83783(8) 0.26299(3) 0.57372(6) 0.02034(16) Uani 1 1 d .
F12 F 1.04757(8) 0.29592(4) 0.52163(7) 0.02815(19) Uani 1 1 d .
F13 F 1.05387(9) 0.40721(5) 0.44381(7) 0.0316(2) Uani 1 1 d .
F14 F 0.83690(9) 0.48315(4) 0.41717(6) 0.02721(18) Uani 1 1 d .
F15 F 0.61972(8) 0.44957(4) 0.46582(5) 0.01736(14) Uani 1 1 d .
C19C C 0.47135(11) 0.32643(5) 0.45546(7) 0.01185(19) Uani 1 1 d .
C20C C 0.36632(12) 0.36500(5) 0.41392(7) 0.0140(2) Uani 1 1 d .
C21C C 0.28307(12) 0.35359(6) 0.33217(8) 0.0177(2) Uani 1 1 d .
C22C C 0.30278(13) 0.30227(7) 0.28730(8) 0.0196(2) Uani 1 1 d .
C23C C 0.40753(13) 0.26300(6) 0.32456(8) 0.0164(2) Uani 1 1 d .
C24C C 0.48865(12) 0.27666(5) 0.40560(7) 0.0131(2) Uani 1 1 d .
F16 F 0.33967(8) 0.41683(3) 0.45112(5) 0.01799(15) Uani 1 1 d .
F17 F 0.18314(8) 0.39260(4) 0.29634(5) 0.02574(18) Uani 1 1 d .
F18 F 0.22316(9) 0.29100(5) 0.20825(5) 0.0309(2) Uani 1 1 d .
F19 F 0.43018(9) 0.21268(4) 0.28224(5) 0.02241(16) Uani 1 1 d .
F20 F 0.59160(8) 0.23690(3) 0.43764(5) 0.01670(14) Uani 1 1 d .

loop_
_atom_site_aniso_label
_atom_site_aniso_U_11
_atom_site_aniso_U_22
_atom_site_aniso_U_33
_atom_site_aniso_U_23
_atom_site_aniso_U_13
_atom_site_aniso_U_12
C1 0.0120(5) 0.0158(5) 0.0155(5) 0.0051(4) 0.0026(4) -0.0019(4)
S1 0.01617(13) 0.02094(15) 0.02147(15) 0.00566(11) 0.00727(11) -0.00397(11)
C2 0.0157(5) 0.0131(5) 0.0199(5) 0.0030(4) 0.0019(4) -0.0036(4)
C3 0.0152(5) 0.0117(5) 0.0151(5) 0.0001(4) 0.0001(4) -0.0007(4)
S3 0.02229(15) 0.01301(13) 0.02082(14) -0.00369(10) 0.00360(11) -0.00191(10)
C3A 0.0126(5) 0.0123(5) 0.0126(5) 0.0012(4) 0.0013(4) -0.0009(4)
C4 0.0155(5) 0.0137(5) 0.0123(5) -0.0003(4) 0.0029(4) 0.0009(4)
S4 0.02455(15) 0.01536(13) 0.01623(13) -0.00281(10) 0.00676(11) 0.00071(11)
C5 0.0163(5) 0.0159(5) 0.0143(5) 0.0005(4) 0.0065(4) -0.0010(4)
C6 0.0131(5) 0.0130(5) 0.0137(5) 0.0009(4) 0.0040(4) -0.0025(4)
S6 0.01921(14) 0.01507(13) 0.02073(14) -0.00212(10) 0.01001(11) -0.00678(10)
C6A 0.0121(5) 0.0127(5) 0.0111(5) 0.0011(4) 0.0024(4) -0.0018(4)
C7 0.0127(5) 0.0126(5) 0.0121(5) 0.0004(4) 0.0018(4) -0.0019(4)
S7 0.01882(14) 0.01361(13) 0.01788(13) -0.00353(10) 0.00697(11) -0.00575(10)
C8 0.0139(5) 0.0159(5) 0.0116(5) -0.0001(4) 0.0028(4) 0.0000(4)
C9 0.0113(5) 0.0164(5) 0.0116(5) 0.0033(4) 0.0033(4) 0.0009(4)
S9 0.01652(13) 0.02127(14) 0.01733(13) 0.00406(11) 0.00885(11) 0.00085(10)
C9A 0.0116(5) 0.0130(5) 0.0121(5) 0.0030(4) 0.0013(4) -0.0012(4)
C9B 0.0119(5) 0.0120(5) 0.0116(5) 0.0015(4) 0.0019(4) -0.0013(4)
B1 0.0115(5) 0.0109(5) 0.0101(5) -0.0001(4) 0.0028(4) 0.0012(4)
C1C 0.0129(5) 0.0113(5) 0.0102(4) -0.0002(4) 0.0030(4) 0.0015(4)
C2C 0.0145(5) 0.0142(5) 0.0111(5) 0.0000(4) 0.0018(4) -0.0003(4)
C3C 0.0214(6) 0.0123(5) 0.0168(5) 0.0008(4) 0.0062(4) -0.0027(4)
C4C 0.0258(6) 0.0124(5) 0.0138(5) 0.0038(4) 0.0059(4) 0.0039(4)
C5C 0.0189(5) 0.0156(5) 0.0106(5) 0.0002(4) -0.0001(4) 0.0041(4)
C6C 0.0149(5) 0.0113(5) 0.0121(5) -0.0015(4) 0.0023(4) 0.0007(4)
F1 0.0174(3) 0.0200(4) 0.0146(3) 0.0013(3) -0.0018(3) -0.0061(3)
F2 0.0328(5) 0.0169(4) 0.0259(4) 0.0034(3) 0.0047(3) -0.0109(3)
F3 0.0405(5) 0.0162(4) 0.0189(4) 0.0088(3) 0.0050(3) 0.0023(3)
F4 0.0285(4) 0.0223(4) 0.0133(3) 0.0022(3) -0.0060(3) 0.0037(3)
F5 0.0184(3) 0.0139(3) 0.0154(3) -0.0021(3) -0.0006(3) -0.0026(3)
C7C 0.0130(5) 0.0118(5) 0.0102(4) 0.0013(4) 0.0036(4) 0.0027(4)
C8C 0.0141(5) 0.0132(5) 0.0104(4) 0.0009(4) 0.0035(4) 0.0028(4)
C9C 0.0201(5) 0.0126(5) 0.0122(5) -0.0010(4) 0.0029(4) 0.0036(4)
C10C 0.0250(6) 0.0168(5) 0.0139(5) 0.0007(4) 0.0101(4) 0.0082(5)
C11C 0.0182(5) 0.0185(5) 0.0182(5) 0.0041(4) 0.0111(4) 0.0051(4)
C12C 0.0161(5) 0.0136(5) 0.0144(5) 0.0011(4) 0.0062(4) 0.0015(4)
F6 0.0135(3) 0.0166(3) 0.0161(3) -0.0031(3) 0.0037(3) -0.0009(3)
F7 0.0268(4) 0.0158(3) 0.0203(4) -0.0077(3) 0.0040(3) 0.0014(3)
F8 0.0333(4) 0.0235(4) 0.0230(4) -0.0042(3) 0.0168(3) 0.0083(3)
F9 0.0230(4) 0.0261(4) 0.0324(4) 0.0027(3) 0.0199(4) 0.0031(3)
F10 0.0165(3) 0.0181(3) 0.0232(4) -0.0020(3) 0.0085(3) -0.0030(3)
C13C 0.0122(5) 0.0127(5) 0.0103(4) -0.0012(4) 0.0032(4) 0.0005(4)
C14C 0.0147(5) 0.0127(5) 0.0169(5) -0.0011(4) 0.0050(4) 0.0009(4)
C15C 0.0127(5) 0.0201(6) 0.0233(6) -0.0032(5) 0.0071(4) 0.0024(4)
C16C 0.0157(5) 0.0255(6) 0.0210(6) -0.0009(5) 0.0097(5) -0.0031(5)
C17C 0.0194(6) 0.0194(5) 0.0154(5) 0.0031(4) 0.0066(4) -0.0021(4)
C18C 0.0135(5) 0.0152(5) 0.0111(5) 0.0004(4) 0.0030(4) 0.0016(4)
F11 0.0186(4) 0.0126(3) 0.0320(4) 0.0029(3) 0.0106(3) 0.0057(3)
F12 0.0159(4) 0.0263(4) 0.0453(5) -0.0015(4) 0.0136(4) 0.0067(3)
F13 0.0213(4) 0.0392(5) 0.0414(5) 0.0054(4) 0.0204(4) -0.0029(4)
F14 0.0279(4) 0.0268(4) 0.0303(4) 0.0143(3) 0.0135(4) -0.0003(3)
F15 0.0168(3) 0.0178(3) 0.0177(3) 0.0063(3) 0.0050(3) 0.0050(3)
C19C 0.0118(5) 0.0133(5) 0.0104(4) 0.0006(4) 0.0029(4) 0.0008(4)
C20C 0.0136(5) 0.0150(5) 0.0132(5) 0.0011(4) 0.0031(4) 0.0019(4)
C21C 0.0141(5) 0.0224(6) 0.0144(5) 0.0040(4) 0.0000(4) 0.0034(4)
C22C 0.0177(5) 0.0273(6) 0.0110(5) -0.0007(4) -0.0011(4) -0.0017(5)
C23C 0.0199(5) 0.0174(5) 0.0123(5) -0.0031(4) 0.0048(4) -0.0016(4)
C24C 0.0139(5) 0.0137(5) 0.0115(5) 0.0007(4) 0.0029(4) 0.0018(4)
F16 0.0180(3) 0.0164(3) 0.0182(3) 0.0001(3) 0.0028(3) 0.0075(3)
F17 0.0186(4) 0.0325(4) 0.0208(4) 0.0053(3) -0.0036(3) 0.0101(3)
F18 0.0290(5) 0.0420(5) 0.0141(4) -0.0054(3) -0.0072(3) 0.0012(4)
F19 0.0289(4) 0.0217(4) 0.0162(3) -0.0086(3) 0.0054(3) -0.0009(3)
F20 0.0190(3) 0.0147(3) 0.0155(3) -0.0016(3) 0.0031(3) 0.0059(3)

loop_
_atom_type_symbol
_atom_type_description
_atom_type_scat_dispersion_real
_atom_type_scat_dispersion_imag
_atom_type_scat_source
C C 0.0033 0.0016 'International Tables Vol C Tables 4.2.6.8 and 6.1.1.4'
H H 0.0000 0.0000 'International Tables Vol C Tables 4.2.6.8 and 6.1.1.4'
B B 0.0013 0.0007 'International Tables Vol C Tables 4.2.6.8 and 6.1.1.4'
F F 0.0171 0.0103 'International Tables Vol C Tables 4.2.6.8 and 6.1.1.4'
S S 0.1246 0.1234 'International Tables Vol C Tables 4.2.6.8 and 6.1.1.4'

loop_
_geom_angle_atom_site_label_1
_geom_angle_atom_site_label_2
_geom_angle_atom_site_label_3
_geom_angle
C2 C1 C9A 121.45(11)
C2 C1 S1 125.47(9)
C9A C1 S1 113.07(9)
C1 S1 S9 96.40(4)
C1 C2 C3 118.03(11)
C1 C2 H2 121.0
C3 C2 H2 121.0
C2 C3 C3A 121.35(11)
C2 C3 S3 125.17(9)
C3A C3 S3 113.46(9)
C3 S3 S4 96.03(4)
C9B C3A C4 119.61(10)
C9B C3A C3 119.57(11)
C4 C3A C3 120.79(11)
C5 C4 C3A 121.28(11)
C5 C4 S4 125.28(9)
C3A C4 S4 113.41(9)
C4 S4 S3 96.27(4)
C6 C5 C4 117.92(11)
C6 C5 H5 121.0
C4 C5 H5 121.0
C5 C6 C6A 121.49(10)
C5 C6 S6 124.93(9)
C6A C6 S6 113.56(9)
C6 S6 S7 96.07(4)
C9B C6A C6 119.56(11)
C9B C6A C7 119.79(10)
C6 C6A C7 120.64(10)
C8 C7 C6A 121.30(10)
C8 C7 S7 124.91(9)
C6A C7 S7 113.79(9)
C7 S7 S6 95.94(4)
C9 C8 C7 117.80(11)
C9 C8 H8 121.1
C7 C8 H8 121.1
C8 C9 C9A 121.60(10)
C8 C9 S9 124.40(9)
C9A C9 S9 113.99(9)
C9 S9 S1 95.75(4)
C9B C9A C9 119.71(10)
C9B C9A C1 119.53(11)
C9 C9A C1 120.77(11)
C6A C9B C3A 120.13(10)
C6A C9B C9A 119.78(11)
C3A C9B C9A 120.06(10)
C7C B1 C13C 113.95(9)
C7C B1 C19C 112.82(9)
C13C B1 C19C 102.67(8)
C7C B1 C1C 101.83(8)
C13C B1 C1C 113.20(9)
C19C B1 C1C 112.81(9)
C2C C1C C6C 112.73(10)
C2C C1C B1 127.63(10)
C6C C1C B1 119.42(10)
F1 C2C C3C 114.24(10)
F1 C2C C1C 121.33(10)
C3C C2C C1C 124.43(11)
F2 C3C C4C 119.78(11)
F2 C3C C2C 120.40(11)
C4C C3C C2C 119.83(11)
F3 C4C C3C 120.90(12)
F3 C4C C5C 120.44(11)
C3C C4C C5C 118.65(11)
F4 C5C C4C 119.80(11)
F4 C5C C6C 121.04(11)
C4C C5C C6C 119.16(11)
F5 C6C C5C 115.56(10)
F5 C6C C1C 119.26(10)
C5C C6C C1C 125.16(11)
C8C C7C C12C 113.80(10)
C8C C7C B1 127.98(10)
C12C C7C B1 117.95(10)
F6 C8C C7C 121.23(10)
F6 C8C C9C 115.12(10)
C7C C8C C9C 123.65(11)
F7 C9C C10C 119.62(11)
F7 C9C C8C 120.72(11)
C10C C9C C8C 119.65(11)
F8 C10C C9C 120.17(12)
F8 C10C C11C 120.46(12)
C9C C10C C11C 119.37(11)
F9 C11C C10C 120.16(11)
F9 C11C C12C 120.77(12)
C10C C11C C12C 119.07(11)
F10 C12C C11C 116.04(11)
F10 C12C C7C 119.51(10)
C11C C12C C7C 124.45(11)
C14C C13C C18C 113.10(10)
C14C C13C B1 126.64(10)
C18C C13C B1 119.96(10)
F11 C14C C15C 114.67(10)
F11 C14C C13C 120.62(11)
C15C C14C C13C 124.70(11)
F12 C15C C16C 120.39(11)
F12 C15C C14C 120.04(12)
C16C C15C C14C 119.55(11)
F13 C16C C15C 120.69(12)
F13 C16C C17C 120.63(12)
C15C C16C C17C 118.66(11)
F14 C17C C16C 119.40(11)
F14 C17C C18C 120.89(12)
C16C C17C C18C 119.69(12)
F15 C18C C17C 116.28(11)
F15 C18C C13C 119.47(10)
C17C C18C C13C 124.24(11)
C24C C19C C20C 113.34(10)
C24C C19C B1 119.71(10)
C20C C19C B1 126.78(10)
F16 C20C C21C 115.34(10)
F16 C20C C19C 121.25(10)
C21C C20C C19C 123.40(11)
F17 C21C C22C 119.54(11)
F17 C21C C20C 120.14(12)
C22C C21C C20C 120.33(11)
F18 C22C C21C 120.72(12)
F18 C22C C23C 120.43(12)
C21C C22C C23C 118.84(11)
F19 C23C C22C 120.37(11)
F19 C23C C24C 120.89(11)
C22C C23C C24C 118.73(11)
F20 C24C C23C 115.69(10)
F20 C24C C19C 119.04(10)
C23C C24C C19C 125.27(11)

loop_
_geom_bond_atom_site_label_1
_geom_bond_atom_site_label_2
_geom_bond_distance
C1 C2 1.3994(18)
C1 C9A 1.4111(16)
C1 S1 1.7374(12)
S1 S9 2.0830(5)
C2 C3 1.4030(17)
C2 H2 0.9500
C3 C3A 1.4110(16)
C3 S3 1.7346(13)
S3 S4 2.0815(5)
C3A C9B 1.3979(16)
C3A C4 1.4107(16)
C4 C5 1.4059(16)
C4 S4 1.7313(12)
C5 C6 1.4014(16)
C5 H5 0.9500
C6 C6A 1.4101(16)
C6 S6 1.7376(12)
S6 S7 2.0884(4)
C6A C9B 1.3972(15)
C6A C7 1.4118(16)
C7 C8 1.4033(16)
C7 S7 1.7341(12)
C8 C9 1.4011(16)
C8 H8 0.9500
C9 C9A 1.4073(16)
C9 S9 1.7311(12)
C9A C9B 1.3991(16)
B1 C7C 1.6490(17)
B1 C13C 1.6500(17)
B1 C19C 1.6508(17)
B1 C1C 1.6635(17)
C1C C2C 1.3892(16)
C1C C6C 1.3949(15)
C2C F1 1.3506(13)
C2C C3C 1.3892(16)
C3C F2 1.3445(14)
C3C C4C 1.3795(18)
C4C F3 1.3411(13)
C4C C5C 1.3819(18)
C5C F4 1.3455(14)
C5C C6C 1.3840(16)
C6C F5 1.3575(13)
C7C C8C 1.3901(16)
C7C C12C 1.3958(16)
C8C F6 1.3506(13)
C8C C9C 1.3915(16)
C9C F7 1.3454(14)
C9C C10C 1.3767(18)
C10C F8 1.3489(13)
C10C C11C 1.3798(19)
C11C F9 1.3458(14)
C11C C12C 1.3826(16)
C12C F10 1.3463(14)
C13C C14C 1.3876(16)
C13C C18C 1.3969(16)
C14C F11 1.3595(14)
C14C C15C 1.3870(17)
C15C F12 1.3453(14)
C15C C16C 1.3777(19)
C16C F13 1.3380(14)
C16C C17C 1.3823(18)
C17C F14 1.3438(15)
C17C C18C 1.3856(16)
C18C F15 1.3486(13)
C19C C24C 1.3920(15)
C19C C20C 1.3921(15)
C20C F16 1.3431(14)
C20C C21C 1.3904(16)
C21C F17 1.3409(14)
C21C C22C 1.3783(19)
C22C F18 1.3421(14)
C22C C23C 1.3824(18)
C23C F19 1.3466(14)
C23C C24C 1.3832(16)
C24C F20 1.3601(13)

loop_
_geom_torsion_atom_site_label_1
_geom_torsion_atom_site_label_2
_geom_torsion_atom_site_label_3
_geom_torsion_atom_site_label_4
_geom_torsion
C2 C1 S1 S9 179.68(10)
C9A C1 S1 S9 0.71(9)
C9A C1 C2 C3 -0.10(18)
S1 C1 C2 C3 -178.99(9)
C1 C2 C3 C3A -0.54(18)
C1 C2 C3 S3 178.04(9)
C2 C3 S3 S4 -177.76(10)
C3A C3 S3 S4 0.91(9)
C2 C3 C3A C9B 0.54(17)
S3 C3 C3A C9B -178.20(9)
C2 C3 C3A C4 178.76(11)
S3 C3 C3A C4 0.03(15)
C9B C3A C4 C5 -1.08(17)
C3 C3A C4 C5 -179.30(11)
C9B C3A C4 S4 176.99(9)
C3 C3A C4 S4 -1.24(15)
C5 C4 S4 S3 179.52(10)
C3A C4 S4 S3 1.55(9)
C3 S3 S4 C4 -1.31(6)
C3A C4 C5 C6 0.94(17)
S4 C4 C5 C6 -176.89(9)
C4 C5 C6 C6A 0.09(18)
C4 C5 C6 S6 178.14(9)
C5 C6 S6 S7 -178.17(10)
C6A C6 S6 S7 0.01(9)
C5 C6 C6A C9B -0.98(17)
S6 C6 C6A C9B -179.23(9)
C5 C6 C6A C7 177.78(11)
S6 C6 C6A C7 -0.47(15)
C9B C6A C7 C8 -0.03(17)
C6 C6A C7 C8 -178.79(11)
C9B C6A C7 S7 179.52(9)
C6 C6A C7 S7 0.76(15)
C8 C7 S7 S6 178.92(10)
C6A C7 S7 S6 -0.61(9)
C6 S6 S7 C7 0.32(6)
C6A C7 C8 C9 -0.99(17)
S7 C7 C8 C9 179.51(9)
C7 C8 C9 C9A 1.71(17)
C7 C8 C9 S9 -178.81(9)
C8 C9 S9 S1 -177.83(10)
C9A C9 S9 S1 1.69(9)
C1 S1 S9 C9 -1.28(6)
C8 C9 C9A C9B -1.40(17)
S9 C9 C9A C9B 179.06(9)
C8 C9 C9A C1 177.96(11)
S9 C9 C9A C1 -1.58(14)
C2 C1 C9A C9B 0.73(17)
S1 C1 C9A C9B 179.75(9)
C2 C1 C9A C9 -178.63(11)
S1 C1 C9A C9 0.39(14)
C6 C6A C9B C3A 0.83(17)
C7 C6A C9B C3A -177.94(10)
C6 C6A C9B C9A 179.14(11)
C7 C6A C9B C9A 0.37(17)
C4 C3A C9B C6A 0.17(17)
C3 C3A C9B C6A 178.42(11)
C4 C3A C9B C9A -178.14(11)
C3 C3A C9B C9A 0.11(17)
C9 C9A C9B C6A 0.32(17)
C1 C9A C9B C6A -179.04(10)
C9 C9A C9B C3A 178.63(10)
C1 C9A C9B C3A -0.73(17)
C7C B1 C1C C2C 106.40(12)
C13C B1 C1C C2C -130.85(12)
C19C B1 C1C C2C -14.80(16)
C7C B1 C1C C6C -67.85(12)
C13C B1 C1C C6C 54.90(13)
C19C B1 C1C C6C 170.95(10)
C6C C1C C2C F1 177.94(10)
B1 C1C C2C F1 3.37(18)
C6C C1C C2C C3C -2.39(17)
B1 C1C C2C C3C -176.97(11)
F1 C2C C3C F2 1.23(17)
C1C C2C C3C F2 -178.46(11)
F1 C2C C3C C4C -178.89(11)
C1C C2C C3C C4C 1.42(19)
F2 C3C C4C F3 0.67(19)
C2C C3C C4C F3 -179.21(11)
F2 C3C C4C C5C 179.82(11)
C2C C3C C4C C5C -0.06(19)
F3 C4C C5C F4 0.01(18)
C3C C4C C5C F4 -179.15(11)
F3 C4C C5C C6C 179.09(11)
C3C C4C C5C C6C -0.06(19)
F4 C5C C6C F5 -0.77(17)
C4C C5C C6C F5 -179.84(11)
F4 C5C C6C C1C 177.91(11)
C4C C5C C6C C1C -1.16(19)
C2C C1C C6C F5 -179.09(10)
B1 C1C C6C F5 -4.02(16)
C2C C1C C6C C5C 2.28(17)
B1 C1C C6C C5C 177.35(11)
C13C B1 C7C C8C -11.72(16)
C19C B1 C7C C8C -128.29(12)
C1C B1 C7C C8C 110.52(12)
C13C B1 C7C C12C 174.58(10)
C19C B1 C7C C12C 58.01(13)
C1C B1 C7C C12C -63.18(12)
C12C C7C C8C F6 178.57(10)
B1 C7C C8C F6 4.65(17)
C12C C7C C8C C9C -0.21(16)
B1 C7C C8C C9C -174.12(11)
F6 C8C C9C F7 1.21(16)
C7C C8C C9C F7 -179.95(10)
F6 C8C C9C C10C -178.05(10)
C7C C8C C9C C10C 0.79(18)
F7 C9C C10C F8 -0.63(18)
C8C C9C C10C F8 178.64(11)
F7 C9C C10C C11C 179.52(11)
C8C C9C C10C C11C -1.21(18)
F8 C10C C11C F9 1.71(18)
C9C C10C C11C F9 -178.44(11)
F8 C10C C11C C12C -178.79(11)
C9C C10C C11C C12C 1.06(18)
F9 C11C C12C F10 -0.95(17)
C10C C11C C12C F10 179.55(11)
F9 C11C C12C C7C 179.00(11)
C10C C11C C12C C7C -0.50(19)
C8C C7C C12C F10 -179.99(10)
B1 C7C C12C F10 -5.41(16)
C8C C7C C12C C11C 0.06(17)
B1 C7C C12C C11C 174.64(11)
C7C B1 C13C C14C 131.01(12)
C19C B1 C13C C14C -106.65(12)
C1C B1 C13C C14C 15.27(16)
C7C B1 C13C C18C -55.73(13)
C19C B1 C13C C18C 66.60(12)
C1C B1 C13C C18C -171.48(10)
C18C C13C C14C F11 -177.01(10)
B1 C13C C14C F11 -3.36(18)
C18C C13C C14C C15C 1.67(17)
B1 C13C C14C C15C 175.32(11)
F11 C14C C15C F12 0.21(17)
C13C C14C C15C F12 -178.54(12)
F11 C14C C15C C16C 178.86(11)
C13C C14C C15C C16C 0.1(2)
F12 C15C C16C F13 -0.6(2)
C14C C15C C16C F13 -179.28(12)
F12 C15C C16C C17C 177.65(12)
C14C C15C C16C C17C -1.0(2)
F13 C16C C17C F14 0.0(2)
C15C C16C C17C F14 -178.26(12)
F13 C16C C17C C18C 178.26(12)
C15C C16C C17C C18C -0.02(19)
F14 C17C C18C F15 0.89(17)
C16C C17C C18C F15 -177.33(11)
F14 C17C C18C C13C -179.73(11)
C16C C17C C18C C13C 2.06(19)
C14C C13C C18C F15 176.61(10)
B1 C13C C18C F15 2.49(16)
C14C C13C C18C C17C -2.76(17)
B1 C13C C18C C17C -176.88(11)
C7C B1 C19C C24C -168.59(10)
C13C B1 C19C C24C 68.31(12)
C1C B1 C19C C24C -53.87(14)
C7C B1 C19C C20C 16.39(16)
C13C B1 C19C C20C -106.71(12)
C1C B1 C19C C20C 131.11(12)
C24C C19C C20C F16 -176.78(10)
B1 C19C C20C F16 -1.49(18)
C24C C19C C20C C21C 2.66(17)
B1 C19C C20C C21C 177.95(11)
F16 C20C C21C F17 -1.01(17)
C19C C20C C21C F17 179.52(11)
F16 C20C C21C C22C 178.83(11)
C19C C20C C21C C22C -0.6(2)
F17 C21C C22C F18 0.0(2)
C20C C21C C22C F18 -179.80(12)
F17 C21C C22C C23C 179.01(12)
C20C C21C C22C C23C -0.8(2)
F18 C22C C23C F19 -0.56(19)
C21C C22C C23C F19 -179.54(12)
F18 C22C C23C C24C 179.03(12)
C21C C22C C23C C24C 0.06(19)
F19 C23C C24C F20 1.04(17)
C22C C23C C24C F20 -178.55(11)
F19 C23C C24C C19C -178.09(11)
C22C C23C C24C C19C 2.32(19)
C20C C19C C24C F20 177.35(10)
B1 C19C C24C F20 1.69(16)
C20C C19C C24C C23C -3.55(17)
B1 C19C C24C C23C -179.21(11)
